data_7043940
loop_
_publ_author_name
'Osawa, Masahisa'
'Hashimoto, Masashi'
'Kawata, Isao'
'Hoshino, Mikio'

_publ_section_title
;
 Photoluminescence properties of TADF-emitting three-coordinate silver(I)
 halide complexes with diphosphine ligands: a comparison study with
 copper(I) complexes
;
_journal_name_full 'Dalton Trans.'
_journal_paper_doi 10.1039/C7DT02460F
_journal_year 2017
_chemical_formula_sum 'C38 H40 Ag Br P2'
_chemical_formula_weight 746.42
_space_group_IT_number 2
_symmetry_cell_setting triclinic
_symmetry_Int_Tables_number 2
_symmetry_space_group_name_Hall '-P 1'
_symmetry_space_group_name_H-M 'P -1'
_atom_sites_solution_hydrogens geom
_atom_sites_solution_primary direct
_atom_sites_solution_secondary difmap
_audit_creation_method SHELXL-97
_audit_update_record
;
2017-01-27 deposited with the CCDC.
2017-08-09 downloaded from the CCDC.
;
_cell_angle_alpha 80.148(6)
_cell_angle_beta 87.232(6)
_cell_angle_gamma 64.089(4)
_cell_formula_units_Z 2
_cell_length_a 10.4800(10)
_cell_length_b 11.6374(9)
_cell_length_c 15.2140(16)
_cell_measurement_reflns_used 7108
_cell_measurement_temperature 90
_cell_measurement_theta_max 32.55
_cell_measurement_theta_min 2.16
_cell_volume 1643.6(3)
_computing_cell_refinement CrystalClear
_computing_data_collection CrystalClear
_computing_data_reduction CrystalClear
_computing_molecular_graphics 'ORTEP-3 for Windows'
_computing_publication_material 'SHELXL-97 (Sheldrick, 2008)'
_computing_structure_refinement 'SHELXL-97 (Sheldrick, 2008)'
_computing_structure_solution SIR2004
_diffrn_ambient_temperature 90
_diffrn_detector_area_resol_mean 7.31
_diffrn_measured_fraction_theta_full 0.982
_diffrn_measured_fraction_theta_max 0.982
_diffrn_measurement_device_type 'Rigaku AFC-8 with Saturn70 CCD'
_diffrn_measurement_method \w-scan
_diffrn_radiation_monochromator confocal
_diffrn_radiation_source 'fine-focus rotating anode'
_diffrn_radiation_type MoK\a
_diffrn_radiation_wavelength 0.71073
_diffrn_reflns_av_R_equivalents 0.0245
_diffrn_reflns_av_sigmaI/netI 0.0426
_diffrn_reflns_limit_h_max 14
_diffrn_reflns_limit_h_min -14
_diffrn_reflns_limit_k_max 16
_diffrn_reflns_limit_k_min -15
_diffrn_reflns_limit_l_max 21
_diffrn_reflns_limit_l_min -20
_diffrn_reflns_number 19809
_diffrn_reflns_theta_full 30.07
_diffrn_reflns_theta_max 30.07
_diffrn_reflns_theta_min 2.16
_diffrn_standards_number 0
_exptl_absorpt_coefficient_mu 1.952
_exptl_absorpt_correction_T_max 0.494
_exptl_absorpt_correction_T_min 0.403
_exptl_absorpt_correction_type numerical
_exptl_absorpt_process_details
; 
    Higashi, T. (1999). Program for Absorption Correction. 
    Rigaku Corporation, Tokyo, Japan. 
;
_exptl_crystal_colour colorless
_exptl_crystal_density_diffrn 1.508
_exptl_crystal_density_method 'not measured'
_exptl_crystal_description prism
_exptl_crystal_F_000 760
_exptl_crystal_size_max 0.37
_exptl_crystal_size_mid 0.36
_exptl_crystal_size_min 0.36
_refine_diff_density_max 0.920
_refine_diff_density_min -0.864
_refine_diff_density_rms 0.086
_refine_ls_extinction_method none
_refine_ls_goodness_of_fit_ref 1.051
_refine_ls_hydrogen_treatment constr
_refine_ls_matrix_type full
_refine_ls_number_parameters 379
_refine_ls_number_reflns 9502
_refine_ls_number_restraints 0
_refine_ls_restrained_S_all 1.051
_refine_ls_R_factor_all 0.0389
_refine_ls_R_factor_gt 0.0284
_refine_ls_shift/su_max 0.002
_refine_ls_shift/su_mean 0.000
_refine_ls_structure_factor_coef Fsqd
_refine_ls_weighting_details 'calc w=1/[\s^2^(Fo^2^)+(0.0394P)^2^+0.3389P] where P=(Fo^2^+2Fc^2^)/3'
_refine_ls_weighting_scheme calc
_refine_ls_wR_factor_gt 0.0725
_refine_ls_wR_factor_ref 0.0775
_reflns_number_gt 7466
_reflns_number_total 9502
_reflns_threshold_expression I>2\s(I)
_cod_data_source_file c7dt02460f2.cif
_cod_data_source_block shelxl_CCDC2
_cod_database_code 7043940

loop_
_symmetry_equiv_pos_as_xyz
'x, y, z'
'-x, -y, -z'

loop_
_atom_site_label
_atom_site_type_symbol
_atom_site_fract_x
_atom_site_fract_y
_atom_site_fract_z
_atom_site_U_iso_or_equiv
_atom_site_adp_type
_atom_site_occupancy
_atom_site_symmetry_multiplicity
_atom_site_calc_flag
_atom_site_refinement_flags
Ag1 Ag 0.206464(16) 0.397267(13) 0.696296(10) 0.01633(5) Uani 1 1 d .
Br1 Br -0.01364(2) 0.60389(2) 0.662507(17) 0.02812(6) Uani 1 1 d .
P1 P 0.46419(5) 0.28116(4) 0.72646(3) 0.01145(9) Uani 1 1 d .
P2 P 0.21390(5) 0.18045(4) 0.76650(3) 0.01185(9) Uani 1 1 d .
C1 C 0.5906(2) 0.30703(17) 0.64840(12) 0.0141(4) Uani 1 1 d .
C2 C 0.5703(2) 0.31300(19) 0.55628(13) 0.0178(4) Uani 1 1 d .
C3 C 0.6692(3) 0.3338(2) 0.49830(14) 0.0257(5) Uani 1 1 d .
H3 H 0.6593 0.3363 0.4362 0.031 Uiso 1 1 calc R
C4 C 0.7805(3) 0.3509(2) 0.52909(16) 0.0290(5) Uani 1 1 d .
H4 H 0.8455 0.3653 0.4882 0.035 Uiso 1 1 calc R
C5 C 0.7979(2) 0.3469(2) 0.61883(16) 0.0248(5) Uani 1 1 d .
H5 H 0.8740 0.3595 0.6399 0.030 Uiso 1 1 calc R
C6 C 0.7029(2) 0.32447(19) 0.67846(14) 0.0180(4) Uani 1 1 d .
H6 H 0.7151 0.3210 0.7405 0.022 Uiso 1 1 calc R
C7 C 0.5320(2) 0.27287(18) 0.83789(12) 0.0136(4) Uani 1 1 d .
C8 C 0.4594(2) 0.36840(19) 0.89163(13) 0.0169(4) Uani 1 1 d .
C9 C 0.5143(2) 0.3474(2) 0.97822(14) 0.0211(4) Uani 1 1 d .
H9 H 0.4644 0.4089 1.0161 0.025 Uiso 1 1 calc R
C10 C 0.6372(3) 0.2414(2) 1.01041(14) 0.0246(5) Uani 1 1 d .
H10 H 0.6716 0.2310 1.0693 0.030 Uiso 1 1 calc R
C11 C 0.7111(3) 0.1496(2) 0.95650(14) 0.0234(5) Uani 1 1 d .
H11 H 0.7975 0.0772 0.9775 0.028 Uiso 1 1 calc R
C12 C 0.6570(2) 0.16505(19) 0.87162(13) 0.0183(4) Uani 1 1 d .
H12 H 0.7060 0.1009 0.8354 0.022 Uiso 1 1 calc R
C13 C 0.50261(19) 0.11083(17) 0.72928(12) 0.0113(3) Uani 1 1 d .
C14 C 0.6374(2) 0.02208(18) 0.70719(12) 0.0139(4) Uani 1 1 d .
H14 H 0.7056 0.0522 0.6849 0.017 Uiso 1 1 calc R
C15 C 0.6720(2) -0.10876(18) 0.71753(13) 0.0158(4) Uani 1 1 d .
H15 H 0.7630 -0.1677 0.7015 0.019 Uiso 1 1 calc R
C16 C 0.5747(2) -0.15370(18) 0.75093(13) 0.0162(4) Uani 1 1 d .
H16 H 0.6005 -0.2440 0.7611 0.019 Uiso 1 1 calc R
C17 C 0.4395(2) -0.06732(18) 0.76972(13) 0.0154(4) Uani 1 1 d .
H17 H 0.3721 -0.0989 0.7910 0.018 Uiso 1 1 calc R
C18 C 0.40039(19) 0.06649(17) 0.75783(12) 0.0115(3) Uani 1 1 d .
C19 C 0.1255(2) 0.08213(18) 0.74547(14) 0.0169(4) Uani 1 1 d .
C20 C 0.1157(2) 0.0627(2) 0.65752(15) 0.0223(4) Uani 1 1 d .
C21 C 0.0625(3) -0.0244(2) 0.64523(18) 0.0319(6) Uani 1 1 d .
H21 H 0.0561 -0.0396 0.5866 0.038 Uiso 1 1 calc R
C22 C 0.0189(2) -0.0891(2) 0.7156(2) 0.0354(6) Uani 1 1 d .
H22 H -0.0144 -0.1497 0.7052 0.042 Uiso 1 1 calc R
C23 C 0.0234(2) -0.0660(2) 0.80108(19) 0.0315(6) Uani 1 1 d .
H23 H -0.0096 -0.1083 0.8494 0.038 Uiso 1 1 calc R
C24 C 0.0768(2) 0.01971(19) 0.81618(16) 0.0219(4) Uani 1 1 d .
H24 H 0.0802 0.0358 0.8750 0.026 Uiso 1 1 calc R
C25 C 0.1896(2) 0.19792(18) 0.88394(12) 0.0131(3) Uani 1 1 d .
C26 C 0.0557(2) 0.28406(19) 0.91124(13) 0.0164(4) Uani 1 1 d .
C27 C 0.0443(2) 0.3074(2) 0.99866(14) 0.0208(4) Uani 1 1 d .
H27 H -0.0450 0.3646 1.0181 0.025 Uiso 1 1 calc R
C28 C 0.1603(2) 0.2491(2) 1.05830(14) 0.0213(4) Uani 1 1 d .
H28 H 0.1495 0.2667 1.1176 0.026 Uiso 1 1 calc R
C29 C 0.2913(2) 0.1654(2) 1.03139(14) 0.0196(4) Uani 1 1 d .
H29 H 0.3707 0.1258 1.0719 0.024 Uiso 1 1 calc R
C30 C 0.3059(2) 0.13984(18) 0.94439(13) 0.0155(4) Uani 1 1 d .
H30 H 0.3958 0.0824 0.9258 0.019 Uiso 1 1 calc R
C31 C 0.4471(3) 0.2976(2) 0.52183(14) 0.0240(5) Uani 1 1 d .
H31A H 0.3586 0.3615 0.5440 0.029 Uiso 1 1 calc R
H31B H 0.4564 0.2102 0.5480 0.029 Uiso 1 1 calc R
C32 C 0.4310(3) 0.3140(2) 0.42111(15) 0.0308(5) Uani 1 1 d .
H32A H 0.5161 0.2491 0.3980 0.037 Uiso 1 1 calc R
H32B H 0.4188 0.4010 0.3940 0.037 Uiso 1 1 calc R
H32C H 0.3478 0.3025 0.4064 0.037 Uiso 1 1 calc R
C33 C 0.3307(2) 0.4925(2) 0.85927(15) 0.0236(5) Uani 1 1 d .
H33A H 0.2872 0.5360 0.9109 0.028 Uiso 1 1 calc R
H33B H 0.2603 0.4718 0.8331 0.028 Uiso 1 1 calc R
C34 C 0.3647(3) 0.5859(2) 0.78971(16) 0.0293(5) Uani 1 1 d .
H34A H 0.4050 0.5446 0.7375 0.035 Uiso 1 1 calc R
H34B H 0.4335 0.6079 0.8154 0.035 Uiso 1 1 calc R
H34C H 0.2776 0.6649 0.7716 0.035 Uiso 1 1 calc R
C35 C 0.1611(3) 0.1297(2) 0.57621(16) 0.0307(5) Uani 1 1 d .
H35A H 0.1752 0.2018 0.5933 0.037 Uiso 1 1 calc R
H35B H 0.0835 0.1677 0.5303 0.037 Uiso 1 1 calc R
C36 C 0.2962(3) 0.0415(3) 0.53541(17) 0.0379(6) Uani 1 1 d .
H36A H 0.2828 -0.0291 0.5168 0.045 Uiso 1 1 calc R
H36B H 0.3746 0.0054 0.5797 0.045 Uiso 1 1 calc R
H36C H 0.3184 0.0914 0.4834 0.045 Uiso 1 1 calc R
C37 C -0.0696(2) 0.3464(2) 0.84630(14) 0.0231(4) Uani 1 1 d .
H37A H -0.0947 0.2780 0.8337 0.028 Uiso 1 1 calc R
H37B H -0.0397 0.3820 0.7896 0.028 Uiso 1 1 calc R
C38 C -0.2019(2) 0.4535(2) 0.87507(17) 0.0286(5) Uani 1 1 d .
H38A H -0.2725 0.4926 0.8257 0.034 Uiso 1 1 calc R
H38B H -0.1781 0.5197 0.8917 0.034 Uiso 1 1 calc R
H38C H -0.2409 0.4175 0.9265 0.034 Uiso 1 1 calc R

loop_
_atom_site_aniso_label
_atom_site_aniso_U_11
_atom_site_aniso_U_22
_atom_site_aniso_U_33
_atom_site_aniso_U_23
_atom_site_aniso_U_13
_atom_site_aniso_U_12
Ag1 0.01317(7) 0.01262(7) 0.01804(8) -0.00269(5) 0.00182(5) -0.00100(5)
Br1 0.01530(11) 0.01432(10) 0.04434(14) -0.00118(9) 0.00701(9) 0.00110(8)
P1 0.0105(2) 0.0108(2) 0.0132(2) -0.00439(17) 0.00199(16) -0.00402(17)
P2 0.0096(2) 0.0115(2) 0.0143(2) -0.00236(17) 0.00058(17) -0.00441(17)
C1 0.0141(9) 0.0113(8) 0.0152(9) -0.0022(7) 0.0036(7) -0.0043(7)
C2 0.0194(10) 0.0148(9) 0.0153(9) -0.0018(7) 0.0018(7) -0.0043(8)
C3 0.0300(12) 0.0233(11) 0.0164(10) -0.0004(8) 0.0061(8) -0.0064(9)
C4 0.0218(12) 0.0268(11) 0.0307(12) 0.0043(9) 0.0113(9) -0.0078(9)
C5 0.0149(10) 0.0263(11) 0.0318(12) 0.0019(9) 0.0027(8) -0.0103(9)
C6 0.0166(10) 0.0182(9) 0.0191(9) -0.0009(8) 0.0018(7) -0.0085(8)
C7 0.0172(9) 0.0157(9) 0.0118(8) -0.0036(7) 0.0028(7) -0.0104(7)
C8 0.0198(10) 0.0187(9) 0.0176(9) -0.0080(8) 0.0064(7) -0.0121(8)
C9 0.0320(12) 0.0256(10) 0.0154(9) -0.0105(8) 0.0078(8) -0.0196(9)
C10 0.0401(14) 0.0266(11) 0.0146(9) -0.0021(8) -0.0029(9) -0.0215(10)
C11 0.0325(13) 0.0164(9) 0.0215(10) 0.0006(8) -0.0073(9) -0.0115(9)
C12 0.0237(11) 0.0146(9) 0.0175(9) -0.0038(7) -0.0017(8) -0.0086(8)
C13 0.0104(8) 0.0104(8) 0.0116(8) -0.0045(6) 0.0001(6) -0.0022(7)
C14 0.0108(8) 0.0157(9) 0.0149(9) -0.0059(7) 0.0011(7) -0.0043(7)
C15 0.0132(9) 0.0159(9) 0.0150(9) -0.0068(7) -0.0011(7) -0.0016(7)
C16 0.0189(10) 0.0110(8) 0.0163(9) -0.0033(7) -0.0047(7) -0.0035(7)
C17 0.0156(9) 0.0145(9) 0.0155(9) -0.0014(7) -0.0015(7) -0.0063(7)
C18 0.0116(8) 0.0108(8) 0.0115(8) -0.0032(6) -0.0002(6) -0.0037(7)
C19 0.0109(9) 0.0135(8) 0.0251(10) -0.0039(8) -0.0019(7) -0.0039(7)
C20 0.0158(10) 0.0212(10) 0.0289(11) -0.0104(9) -0.0033(8) -0.0044(8)
C21 0.0215(12) 0.0319(12) 0.0464(15) -0.0202(11) -0.0049(10) -0.0099(10)
C22 0.0168(11) 0.0257(12) 0.0688(19) -0.0198(12) -0.0045(11) -0.0091(10)
C23 0.0157(11) 0.0216(11) 0.0573(16) -0.0012(11) 0.0010(10) -0.0103(9)
C24 0.0147(10) 0.0170(9) 0.0324(12) 0.0007(9) -0.0027(8) -0.0069(8)
C25 0.0137(9) 0.0139(8) 0.0135(8) -0.0019(7) 0.0023(7) -0.0081(7)
C26 0.0108(9) 0.0184(9) 0.0196(9) -0.0029(8) 0.0027(7) -0.0063(7)
C27 0.0168(10) 0.0239(10) 0.0214(10) -0.0078(8) 0.0064(8) -0.0077(8)
C28 0.0269(11) 0.0269(11) 0.0154(9) -0.0073(8) 0.0048(8) -0.0158(9)
C29 0.0211(10) 0.0208(10) 0.0192(10) -0.0016(8) -0.0029(8) -0.0114(8)
C30 0.0145(9) 0.0141(8) 0.0183(9) -0.0020(7) 0.0000(7) -0.0069(7)
C31 0.0301(12) 0.0279(11) 0.0163(10) -0.0035(8) -0.0021(8) -0.0144(10)
C32 0.0373(14) 0.0302(12) 0.0191(11) -0.0052(9) -0.0054(9) -0.0083(10)
C33 0.0183(10) 0.0246(10) 0.0286(11) -0.0178(9) 0.0047(8) -0.0055(9)
C34 0.0312(13) 0.0167(10) 0.0329(13) -0.0077(9) -0.0045(10) -0.0021(9)
C35 0.0361(14) 0.0308(12) 0.0233(11) -0.0112(10) -0.0004(10) -0.0105(11)
C36 0.0438(16) 0.0378(14) 0.0264(12) -0.0079(11) 0.0016(11) -0.0118(12)
C37 0.0127(10) 0.0305(11) 0.0214(10) -0.0055(9) 0.0017(8) -0.0049(9)
C38 0.0189(11) 0.0233(11) 0.0394(13) -0.0121(10) -0.0004(9) -0.0027(9)

loop_
_atom_type_symbol
_atom_type_description
_atom_type_scat_dispersion_real
_atom_type_scat_dispersion_imag
_atom_type_scat_source
C C 0.0033 0.0016 'International Tables Vol C Tables 4.2.6.8 and 6.1.1.4'
H H 0.0000 0.0000 'International Tables Vol C Tables 4.2.6.8 and 6.1.1.4'
Ag Ag -0.8971 1.1015 'International Tables Vol C Tables 4.2.6.8 and 6.1.1.4'
Br Br -0.2901 2.4595 'International Tables Vol C Tables 4.2.6.8 and 6.1.1.4'
P P 0.1023 0.0942 'International Tables Vol C Tables 4.2.6.8 and 6.1.1.4'

loop_
_geom_angle_atom_site_label_1
_geom_angle_atom_site_label_2
_geom_angle_atom_site_label_3
_geom_angle
P1 Ag1 Br1 150.323(14)
P1 Ag1 P2 82.797(17)
Br1 Ag1 P2 125.070(15)
C1 P1 C13 104.25(8)
C1 P1 C7 105.35(9)
C13 P1 C7 100.63(8)
C1 P1 Ag1 121.90(6)
C13 P1 Ag1 103.55(6)
C7 P1 Ag1 118.09(7)
C25 P2 C19 106.70(9)
C25 P2 C18 105.97(8)
C19 P2 C18 100.60(9)
C25 P2 Ag1 101.50(6)
C19 P2 Ag1 135.95(7)
C18 P2 Ag1 103.33(6)
C6 C1 C2 120.23(18)
C6 C1 P1 120.69(15)
C2 C1 P1 119.05(15)
C3 C2 C1 117.4(2)
C3 C2 C31 121.44(19)
C1 C2 C31 121.21(18)
C4 C3 C2 121.8(2)
C5 C4 C3 120.3(2)
C4 C5 C6 119.4(2)
C1 C6 C5 120.9(2)
C12 C7 C8 119.13(18)
C12 C7 P1 118.48(14)
C8 C7 P1 122.33(15)
C9 C8 C7 117.68(19)
C9 C8 C33 118.98(18)
C7 C8 C33 123.30(18)
C10 C9 C8 122.6(2)
C9 C10 C11 119.71(19)
C12 C11 C10 119.2(2)
C11 C12 C7 121.66(19)
C18 C13 C14 119.25(16)
C18 C13 P1 120.42(13)
C14 C13 P1 120.25(14)
C15 C14 C13 120.69(18)
C16 C15 C14 120.15(18)
C15 C16 C17 120.01(18)
C16 C17 C18 121.01(19)
C13 C18 C17 118.70(17)
C13 C18 P2 121.04(13)
C17 C18 P2 119.84(15)
C24 C19 C20 120.10(19)
C24 C19 P2 120.51(16)
C20 C19 P2 119.25(16)
C21 C20 C19 117.7(2)
C21 C20 C35 118.4(2)
C19 C20 C35 123.85(19)
C22 C21 C20 122.0(2)
C21 C22 C23 120.1(2)
C22 C23 C24 119.6(2)
C23 C24 C19 120.4(2)
C30 C25 C26 119.80(18)
C30 C25 P2 120.49(15)
C26 C25 P2 119.22(14)
C27 C26 C25 118.10(18)
C27 C26 C37 122.04(18)
C25 C26 C37 119.85(17)
C28 C27 C26 121.71(19)
C29 C28 C27 120.13(19)
C28 C29 C30 119.49(19)
C29 C30 C25 120.77(18)
C2 C31 C32 116.5(2)
C8 C33 C34 113.07(18)
C20 C35 C36 114.3(2)
C26 C37 C38 116.58(18)

loop_
_geom_bond_atom_site_label_1
_geom_bond_atom_site_label_2
_geom_bond_distance
Ag1 P1 2.4595(6)
Ag1 Br1 2.4922(3)
Ag1 P2 2.5352(5)
P1 C1 1.825(2)
P1 C13 1.8353(18)
P1 C7 1.8409(19)
P2 C25 1.8258(19)
P2 C19 1.831(2)
P2 C18 1.8346(19)
C1 C6 1.389(3)
C1 C2 1.413(3)
C2 C3 1.404(3)
C2 C31 1.507(3)
C3 C4 1.381(3)
C4 C5 1.376(3)
C5 C6 1.393(3)
C7 C12 1.401(3)
C7 C8 1.412(3)
C8 C9 1.402(3)
C8 C33 1.506(3)
C9 C10 1.374(3)
C10 C11 1.389(3)
C11 C12 1.387(3)
C13 C18 1.401(3)
C13 C14 1.405(2)
C14 C15 1.384(3)
C15 C16 1.377(3)
C16 C17 1.384(3)
C17 C18 1.407(2)
C19 C24 1.396(3)
C19 C20 1.411(3)
C20 C21 1.392(3)
C20 C35 1.517(3)
C21 C22 1.379(4)
C22 C23 1.380(4)
C23 C24 1.392(3)
C25 C30 1.401(3)
C25 C26 1.416(3)
C26 C27 1.392(3)
C26 C37 1.508(3)
C27 C28 1.391(3)
C28 C29 1.384(3)
C29 C30 1.393(3)
C31 C32 1.520(3)
C33 C34 1.528(3)
C35 C36 1.518(3)
C37 C38 1.511(3)
